data_8106008
loop_
_publ_author_name
'Zhang, Tian'

_publ_section_title
;
 Crystal structure of
 poly[diaqua-bis(\m2-3-((1H-imidazol-1-yl)methyl)benzoato-\k2N:O)manganese(II)],
 C22H22MnN4O6
;
_journal_issue 6
_journal_name_full 'Zeitschrift f\"ur Kristallographie - New Crystal Structures'
_journal_page_first 1285
_journal_page_last 1286
_journal_paper_doi 10.1515/ncrs-2019-0411
_journal_volume 234
_journal_year 2019
_chemical_formula_moiety '0.5(C44 H44 Mn2 N8 O12)'
_chemical_formula_sum 'C22 H22 Mn N4 O6'
_chemical_formula_weight 493.37
_space_group_crystal_system monoclinic
_space_group_IT_number 14
_space_group_name_Hall '-P 2yn'
_space_group_name_H-M_alt 'P 1 21/n 1'
_atom_sites_solution_hydrogens mixed
_atom_sites_solution_primary dual
_cell_angle_alpha 90
_cell_angle_beta 107.391(6)
_cell_angle_gamma 90
_cell_formula_units_Z 2
_cell_length_a 11.9331(7)
_cell_length_b 5.5962(3)
_cell_length_c 16.0671(9)
_cell_measurement_reflns_used 2844
_cell_measurement_temperature 286.74(11)
_cell_measurement_theta_max 27.3020
_cell_measurement_theta_min 4.0860
_cell_volume 1023.91(11)
_computing_cell_refinement 'CrysAlisPro 1.171.38.41r (Rigaku OD, 2015)[1]'
_computing_data_collection 'CrysAlisPro 1.171.38.41r (Rigaku OD, 2015)[1]'
_computing_data_reduction 'CrysAlisPro 1.171.38.41r (Rigaku OD, 2015)[1]'
_computing_molecular_graphics 'Olex2 (Dolomanov et al., 2009)[4]'
_computing_publication_material 'Olex2 (Dolomanov et al., 2009)[4]'
_computing_structure_refinement 'ShelXL (Sheldrick, 2015)[3]'
_computing_structure_solution 'ShelXT (Sheldrick, 2015)[2]'
_diffrn_ambient_environment air
_diffrn_ambient_temperature 286.74(11)
_diffrn_detector 'CCD plate'
_diffrn_detector_area_resol_mean 8.0584
_diffrn_detector_type EosS2
_diffrn_measured_fraction_theta_full 0.993
_diffrn_measured_fraction_theta_max 0.987
_diffrn_measurement_details
;
List of Runs (angles in degrees, time in seconds):

  # Type    Start    End  Width  t~exp~   \w     \q     \k     \f   Frames
--------------------------------------------------------------------------
  1  \w    -80.00   4.00   1.00    5.00    --  -12.53 -57.00-150.00   84
  2  \w    -85.00 -35.00   1.00    5.00    --  -12.53-178.00 -60.00   50
  3  \w    -56.00  32.00   1.00    5.00    --   13.55 -38.00 120.00   88
  4  \w     34.00  86.00   1.00    5.00    --   13.55-178.00   0.00   52
  5  \w    -80.00 -55.00   1.00    5.00    --  -12.53 -77.00  90.00   25
;
_diffrn_measurement_device 'four-circle diffractometer'
_diffrn_measurement_device_type 'SuperNova, Single source at offset, EosS2'
_diffrn_measurement_method '\w scans'
_diffrn_orient_matrix_type 'CrysAlisPro convention (1999,Acta A55,543-557)'
_diffrn_orient_matrix_UB_11 0.0506185000
_diffrn_orient_matrix_UB_12 -0.0735866000
_diffrn_orient_matrix_UB_13 0.0134221000
_diffrn_orient_matrix_UB_21 0.0197743000
_diffrn_orient_matrix_UB_22 0.0650345000
_diffrn_orient_matrix_UB_23 0.0395931000
_diffrn_orient_matrix_UB_31 -0.0304103000
_diffrn_orient_matrix_UB_32 -0.0801121000
_diffrn_orient_matrix_UB_33 0.0198182000
_diffrn_radiation_monochromator mirror
_diffrn_radiation_probe x-ray
_diffrn_radiation_type MoK\a
_diffrn_radiation_wavelength 0.71073
_diffrn_reflns_av_R_equivalents 0.0361
_diffrn_reflns_av_unetI/netI 0.0434
_diffrn_reflns_Laue_measured_fraction_full 0.993
_diffrn_reflns_Laue_measured_fraction_max 0.987
_diffrn_reflns_limit_h_max 14
_diffrn_reflns_limit_h_min -14
_diffrn_reflns_limit_k_max 6
_diffrn_reflns_limit_k_min -6
_diffrn_reflns_limit_l_max 19
_diffrn_reflns_limit_l_min -18
_diffrn_reflns_number 5738
_diffrn_reflns_point_group_measured_fraction_full 0.993
_diffrn_reflns_point_group_measured_fraction_max 0.987
_diffrn_reflns_theta_full 25.242
_diffrn_reflns_theta_max 25.491
_diffrn_reflns_theta_min 3.578
_diffrn_source 'micro-focus sealed X-ray tube'
_diffrn_source_type 'SuperNova (Mo) X-ray Source'
_exptl_absorpt_coefficient_mu 0.695
_exptl_absorpt_correction_T_max 1.00000
_exptl_absorpt_correction_T_min 0.68907
_exptl_absorpt_correction_type multi-scan
_exptl_absorpt_process_details
;
CrysAlisPro 1.171.38.41r (Rigaku Oxford Diffraction, 2015)
Empirical absorption correction using spherical harmonics,
 implemented in SCALE3 ABSPACK scaling algorithm.
;
_exptl_crystal_colour colourless
_exptl_crystal_colour_primary colourless
_exptl_crystal_density_diffrn 1.600
_exptl_crystal_description block
_exptl_crystal_F_000 510
_exptl_crystal_size_max 0.32
_exptl_crystal_size_mid 0.26
_exptl_crystal_size_min 0.21
_refine_diff_density_max 0.280
_refine_diff_density_min -0.524
_refine_diff_density_rms 0.070
_refine_ls_extinction_coef .
_refine_ls_extinction_method none
_refine_ls_goodness_of_fit_ref 1.136
_refine_ls_hydrogen_treatment constr
_refine_ls_matrix_type full
_refine_ls_number_parameters 151
_refine_ls_number_reflns 1882
_refine_ls_number_restraints 0
_refine_ls_restrained_S_all 1.136
_refine_ls_R_factor_all 0.0531
_refine_ls_R_factor_gt 0.0461
_refine_ls_shift/su_max 0.000
_refine_ls_shift/su_mean 0.000
_refine_ls_structure_factor_coef Fsqd
_refine_ls_weighting_details 'w=1/[\s^2^(Fo^2^)+(0.0370P)^2^+1.6540P] where P=(Fo^2^+2Fc^2^)/3'
_refine_ls_weighting_scheme calc
_refine_ls_wR_factor_gt 0.1142
_refine_ls_wR_factor_ref 0.1179
_reflns_Friedel_coverage 0.000
_reflns_Friedel_fraction_full .
_reflns_Friedel_fraction_max .
_reflns_number_gt 1653
_reflns_number_total 1882
_reflns_threshold_expression 'I > 2\s(I)'
_cod_data_source_file suppl_ncrs-2019-0411_suppl.cif
_cod_data_source_block 2
_cod_original_cell_volume 1023.92(11)
_cod_database_code 8106008
_shelx_space_group_comment
;
The symmetry employed for this shelxl refinement is uniquely defined
by the following loop, which should always be used as a source of
symmetry information in preference to the above space-group names.
They are only intended as comments.
;
_reflns_odcompleteness_completeness 99.69
_reflns_odcompleteness_iscentric 1
_reflns_odcompleteness_theta 24.66
_olex2_refinement_description
;
1. Fixed Uiso
 At 1.2 times of:
  All C(H) groups, All C(H,H) groups
 At 1.5 times of:
  All O(H,H) groups
2.a Riding coordinates:
 O1(H1A,H1B)
2.b Secondary CH2 refined with riding coordinates:
 C8(H8A,H8B)
2.c Aromatic/amide H refined with riding coordinates:
 C3(H3), C4(H4), C5(H5), C7(H7), C9(H9), C10(H10), C11(H11)
;
_olex2_date_sample_data_collection 2017-05-11
_olex2_submission_special_instructions 'No special instructions were received'
_oxdiff_exptl_absorpt_empirical_details
;
Empirical correction (ABSPACK) includes:
- Absorption correction using spherical harmonics
- Frame scaling
;
_oxdiff_exptl_absorpt_empirical_full_max 1.590
_oxdiff_exptl_absorpt_empirical_full_min 0.731

loop_
_space_group_symop_operation_xyz
'x, y, z'
'-x+1/2, y+1/2, -z+1/2'
'-x, -y, -z'
'x-1/2, -y-1/2, z-1/2'

loop_
_atom_site_label
_atom_site_type_symbol
_atom_site_fract_x
_atom_site_fract_y
_atom_site_fract_z
_atom_site_U_iso_or_equiv
_atom_site_adp_type
_atom_site_occupancy
_atom_site_site_symmetry_order
_atom_site_calc_flag
_atom_site_refinement_flags_posn
_atom_site_refinement_flags_adp
_atom_site_refinement_flags_occupancy
_atom_site_disorder_assembly
_atom_site_disorder_group
Mn1 Mn 0.5000 1.0000 0.5000 0.0168(2) Uani 1 2 d S T P . .
O1 O 0.3663(2) 0.7120(4) 0.46752(16) 0.0376(6) Uani 1 1 d . . . . .
H1A H 0.3919 0.5881 0.4979 0.056 Uiso 1 1 d R . . . .
H1B H 0.3063 0.7826 0.4738 0.056 Uiso 1 1 d R . . . .
O2 O 0.6255(2) 0.7630(4) 0.46449(17) 0.0373(6) Uani 1 1 d . . . . .
O3 O 0.7902(2) 0.9809(4) 0.50252(18) 0.0423(7) Uani 1 1 d . . . . .
N1 N 1.0637(3) 0.6210(6) 0.14321(18) 0.0349(7) Uani 1 1 d . . . . .
N2 N 1.0832(2) 0.6085(5) 0.28382(18) 0.0305(7) Uani 1 1 d . . . . .
C1 C 0.7302(3) 0.8105(6) 0.4635(2) 0.0288(8) Uani 1 1 d . . . . .
C2 C 0.7828(3) 0.6403(6) 0.4122(2) 0.0269(7) Uani 1 1 d . . . . .
C3 C 0.7157(3) 0.4515(6) 0.3664(2) 0.0313(8) Uani 1 1 d . . . . .
H3 H 0.6436 0.4393 0.3635 0.038 Uiso 1 1 calc R . . . .
C4 C 0.7673(3) 0.2833(6) 0.3257(2) 0.0347(8) Uani 1 1 d . . . . .
H4 H 0.7267 0.1677 0.2980 0.042 Uiso 1 1 calc R . . . .
C5 C 0.8827(3) 0.3034(6) 0.3300(2) 0.0324(8) Uani 1 1 d . . . . .
H5 H 0.9144 0.1950 0.3075 0.039 Uiso 1 1 calc R . . . .
C6 C 0.9491(3) 0.4971(6) 0.3702(2) 0.0287(8) Uani 1 1 d . . . . .
C7 C 0.8988(3) 0.6636(6) 0.4120(2) 0.0277(7) Uani 1 1 d . . . . .
H7 H 0.9394 0.7816 0.4379 0.033 Uiso 1 1 calc R . . . .
C8 C 1.0749(3) 0.5223(7) 0.3687(2) 0.0345(9) Uani 1 1 d . . . . .
H8A H 1.1108 0.6194 0.4084 0.041 Uiso 1 1 calc R . . . .
H8B H 1.1089 0.3875 0.3800 0.041 Uiso 1 1 calc R . . . .
C9 C 1.1331(4) 0.8175(7) 0.2687(2) 0.0432(10) Uani 1 1 d . . . . .
H9 H 1.1653 0.9234 0.3061 0.052 Uiso 1 1 calc R . . . .
C10 C 1.1210(4) 0.8223(8) 0.1826(2) 0.0449(10) Uani 1 1 d . . . . .
H10 H 1.1454 0.9339 0.1565 0.054 Uiso 1 1 calc R . . . .
C11 C 1.0442(4) 0.4976(7) 0.2065(2) 0.0384(9) Uani 1 1 d . . . . .
H11 H 1.0106 0.3620 0.1995 0.046 Uiso 1 1 calc R . . . .

loop_
_atom_site_aniso_label
_atom_site_aniso_U_11
_atom_site_aniso_U_22
_atom_site_aniso_U_33
_atom_site_aniso_U_23
_atom_site_aniso_U_13
_atom_site_aniso_U_12
Mn1 0.0182(3) 0.0170(4) 0.0180(3) -0.0027(3) 0.0099(3) -0.0010(3)
O1 0.0423(15) 0.0303(13) 0.0421(14) -0.0018(12) 0.0156(12) -0.0007(11)
O2 0.0371(14) 0.0340(14) 0.0467(15) -0.0032(12) 0.0217(12) -0.0003(11)
O3 0.0444(16) 0.0333(15) 0.0507(17) -0.0138(13) 0.0164(13) -0.0027(12)
N1 0.0404(17) 0.0367(17) 0.0294(15) 0.0028(14) 0.0133(13) 0.0002(14)
N2 0.0300(15) 0.0364(17) 0.0259(14) 0.0024(13) 0.0095(12) 0.0021(13)
C1 0.0349(19) 0.0243(17) 0.0279(17) 0.0032(15) 0.0106(15) 0.0063(15)
C2 0.0331(18) 0.0266(18) 0.0206(15) 0.0033(14) 0.0073(14) 0.0039(15)
C3 0.0321(19) 0.0319(19) 0.0316(18) 0.0009(15) 0.0123(15) -0.0039(15)
C4 0.044(2) 0.0291(19) 0.0309(18) -0.0053(16) 0.0119(16) -0.0067(16)
C5 0.040(2) 0.0300(19) 0.0301(18) -0.0010(15) 0.0146(16) 0.0035(16)
C6 0.0337(19) 0.0299(19) 0.0221(16) 0.0027(15) 0.0079(14) 0.0033(15)
C7 0.0291(17) 0.0289(18) 0.0240(16) 0.0016(15) 0.0064(14) -0.0001(14)
C8 0.0311(19) 0.047(2) 0.0242(17) 0.0028(16) 0.0068(15) 0.0050(16)
C9 0.053(2) 0.039(2) 0.034(2) -0.0004(18) 0.0071(18) -0.0079(19)
C10 0.054(2) 0.044(2) 0.036(2) 0.0064(18) 0.0124(19) -0.009(2)
C11 0.053(2) 0.036(2) 0.0281(19) 0.0000(16) 0.0145(17) -0.0070(18)

loop_
_atom_type_symbol
_atom_type_description
_atom_type_scat_dispersion_real
_atom_type_scat_dispersion_imag
_atom_type_scat_source
C C 0.0033 0.0016 'International Tables Vol C Tables 4.2.6.8 and 6.1.1.4'
H H 0.0000 0.0000 'International Tables Vol C Tables 4.2.6.8 and 6.1.1.4'
Mn Mn 0.3368 0.7283 'International Tables Vol C Tables 4.2.6.8 and 6.1.1.4'
N N 0.0061 0.0033 'International Tables Vol C Tables 4.2.6.8 and 6.1.1.4'
O O 0.0106 0.0060 'International Tables Vol C Tables 4.2.6.8 and 6.1.1.4'

loop_
_geom_angle_atom_site_label_1
_geom_angle_atom_site_label_2
_geom_angle_atom_site_label_3
_geom_angle
_geom_angle_site_symmetry_1
_geom_angle_site_symmetry_3
O1 Mn1 O1 180.0 . 3_676
O1 Mn1 N1 88.80(10) 3_676 4_576
O1 Mn1 N1 88.80(10) . 2_655
O1 Mn1 N1 91.20(10) . 4_576
O1 Mn1 N1 91.20(10) 3_676 2_655
O2 Mn1 O1 89.91(9) 3_676 3_676
O2 Mn1 O1 90.09(9) . 3_676
O2 Mn1 O1 89.91(9) . .
O2 Mn1 O1 90.09(9) 3_676 .
O2 Mn1 O2 180.0 3_676 .
O2 Mn1 N1 88.01(10) . 2_655
O2 Mn1 N1 88.01(10) 3_676 4_576
O2 Mn1 N1 91.99(10) . 4_576
O2 Mn1 N1 91.99(10) 3_676 2_655
N1 Mn1 N1 180.0 4_576 2_655
Mn1 O1 H1A 110.3 . .
Mn1 O1 H1B 101.9 . .
H1A O1 H1B 118.9 . .
C1 O2 Mn1 128.3(2) . .
C10 N1 Mn1 132.4(2) . 2_645
C11 N1 Mn1 122.7(3) . 2_645
C11 N1 C10 104.8(3) . .
C9 N2 C8 126.6(3) . .
C11 N2 C8 127.1(3) . .
C11 N2 C9 106.3(3) . .
O2 C1 C2 116.2(3) . .
O3 C1 O2 124.7(3) . .
O3 C1 C2 119.1(3) . .
C3 C2 C1 119.8(3) . .
C7 C2 C1 121.1(3) . .
C7 C2 C3 119.0(3) . .
C2 C3 H3 120.1 . .
C4 C3 C2 119.7(3) . .
C4 C3 H3 120.1 . .
C3 C4 H4 119.9 . .
C5 C4 C3 120.2(3) . .
C5 C4 H4 119.9 . .
C4 C5 H5 119.4 . .
C4 C5 C6 121.1(3) . .
C6 C5 H5 119.4 . .
C5 C6 C7 118.9(3) . .
C5 C6 C8 119.8(3) . .
C7 C6 C8 121.3(3) . .
C2 C7 H7 119.6 . .
C6 C7 C2 120.9(3) . .
C6 C7 H7 119.6 . .
N2 C8 C6 112.6(3) . .
N2 C8 H8A 109.1 . .
N2 C8 H8B 109.1 . .
C6 C8 H8A 109.1 . .
C6 C8 H8B 109.1 . .
H8A C8 H8B 107.8 . .
N2 C9 H9 126.8 . .
C10 C9 N2 106.3(4) . .
C10 C9 H9 126.8 . .
N1 C10 H10 125.0 . .
C9 C10 N1 110.1(4) . .
C9 C10 H10 125.0 . .
N1 C11 N2 112.5(3) . .
N1 C11 H11 123.7 . .
N2 C11 H11 123.7 . .

loop_
_geom_bond_atom_site_label_1
_geom_bond_atom_site_label_2
_geom_bond_distance
_geom_bond_site_symmetry_2
Mn1 O1 2.218(2) .
Mn1 O1 2.218(2) 3_676
Mn1 O2 2.200(2) 3_676
Mn1 O2 2.200(2) .
Mn1 N1 2.299(3) 2_655
Mn1 N1 2.299(3) 4_576
O1 H1A 0.8501 .
O1 H1B 0.8502 .
O2 C1 1.281(4) .
O3 C1 1.244(4) .
N1 Mn1 2.299(3) 2_645
N1 C10 1.370(5) .
N1 C11 1.307(5) .
N2 C8 1.478(4) .
N2 C9 1.367(5) .
N2 C11 1.341(5) .
C1 C2 1.514(5) .
C2 C3 1.395(5) .
C2 C7 1.391(5) .
C3 H3 0.8500 .
C3 C4 1.391(5) .
C4 H4 0.8500 .
C4 C5 1.363(5) .
C5 H5 0.8500 .
C5 C6 1.384(5) .
C6 C7 1.386(5) .
C6 C8 1.515(5) .
C7 H7 0.8500 .
C8 H8A 0.8500 .
C8 H8B 0.8500 .
C9 H9 0.8500 .
C9 C10 1.348(5) .
C10 H10 0.8500 .
C11 H11 0.8500 .
